data_2107187
loop_
_publ_author_name
'Tachez, M.'
'Theobald, F.R.'

_publ_section_title
;
 Structure de Sulfate de Vanadyle-Acide Sulfurique (2:1)
;
_journal_name_full 'Acta Crystallographica B (24,1968-38,1982)'
_journal_page_first 1978
_journal_page_last 1982
_journal_volume 37
_journal_year 1981
_chemical_formula_sum 'H2 O14 S3 V2'
_chemical_name_systematic '(V O S O4)2 (H2 S O4)'
_space_group_IT_number 136
_symmetry_space_group_name_Hall '-P 4n 2n'
_symmetry_space_group_name_H-M 'P 42/m n m'
_cell_angle_alpha 90
_cell_angle_beta 90
_cell_angle_gamma 90
_cell_formula_units_Z 4
_cell_length_a 8.971
_cell_length_b 8.971
_cell_length_c 15.594
_cell_volume 1254.987
_citation_journal_id_ASTM ACBCAR
_cod_data_source_file Tachez_ACBCAR_1981_1566.cif
_cod_data_source_block H2O14S3V2
_cod_database_code 2107187

loop_
_symmetry_equiv_pos_as_xyz
x,y,z
-y+1/2,x+1/2,z+1/2
-x,-y,z
y+1/2,-x+1/2,z+1/2
x+1/2,-y+1/2,-z+1/2
y,x,-z
-x+1/2,y+1/2,-z+1/2
-y,-x,-z
-x,-y,-z
y-1/2,-x-1/2,-z-1/2
x,y,-z
-y-1/2,x-1/2,-z-1/2
-x-1/2,y-1/2,z-1/2
-y,-x,z
x-1/2,-y-1/2,z-1/2
y,x,z

loop_
_atom_site_label
_atom_site_type_symbol
_atom_site_fract_x
_atom_site_fract_y
_atom_site_fract_z
_atom_site_occupancy
_atom_site_U_iso_or_equiv
O5 O-2 0.4087 0.4087 0.1873 1 0.0
O2 O-2 0.252 0.252 0.0751 1 0.0
S1 S+6 0 0.5 0.25 1 0.0
S2 S+6 0 0 0.2447 1 0.0
O6 O-2 0.2365 0.489 0 1 0.0
O3 O-2 0.4152 0.102 0.1985 1 0.0
V1 V+4 0.2498 0.2498 0.2141 1 0.0
S3 S+6 0.3155 0.3155 0 1 0.0
O4 O-2 0.0889 0.0889 0.1831 1 0.0
O1 O-2 0.2455 0.2455 0.3149 1 0.0
